data_7128777
loop_
_publ_author_name
'Hartmann, Deborah'
'Braner, Sven'
'Greb, Lutz'

_publ_section_title
;
 Bis(perchlorocatecholato)silane and heteroleptic bidonors: hidden
 frustrated Lewis pairs resulting from ring strain.
;
_journal_issue 69
_journal_name_full 'Chemical communications (Cambridge, England)'
_journal_page_first 8572
_journal_page_last 8575
_journal_paper_doi 10.1039/d1cc03452a
_journal_volume 57
_journal_year 2021
_chemical_formula_moiety 'C24 Cl16 O9 Si2, C21 H25 FN4 [+ solvent]'
_chemical_formula_sum 'C45 H25 Cl16 F N4 O9 Si2'
_chemical_formula_weight 1408.07
_space_group_crystal_system triclinic
_space_group_IT_number 2
_space_group_name_Hall '-P 1'
_space_group_name_H-M_alt 'P -1'
_atom_sites_solution_hydrogens geom
_atom_sites_solution_primary direct
_audit_creation_method
;
FinalCif V85 by Daniel Kratzert, Freiburg 2021,
https://github.com/dkratzert/FinalCif
;
_audit_update_record
;
2021-06-20 deposited with the CCDC.	2021-07-27 downloaded from the CCDC.
;
_cell_angle_alpha 86.32(7)
_cell_angle_beta 78.14(3)
_cell_angle_gamma 82.12(7)
_cell_formula_units_Z 2
_cell_length_a 13.35(2)
_cell_length_b 14.77(4)
_cell_length_c 16.46(3)
_cell_measurement_reflns_used 2524
_cell_measurement_temperature 100(2)
_cell_measurement_theta_max 20.492
_cell_measurement_theta_min 2.2365
_cell_volume 3144(11)
_computing_cell_refinement 'SAINT V8.40A'
_computing_data_collection 'Bruker BIS V6.2.14/2020-04-30'
_computing_data_reduction 'SAINT V8.40A'
_computing_structure_refinement 'SHELXL-2018/3 (Sheldrick, 2018)'
_computing_structure_solution 'SHELXT 2014/5 (Sheldrick, 2014)'
_diffrn_ambient_environment N~2~
_diffrn_ambient_temperature 100(2)
_diffrn_detector CPAD
_diffrn_detector_area_resol_mean 7.41
_diffrn_detector_type 'Bruker PHOTON III'
_diffrn_measured_fraction_theta_full 0.978
_diffrn_measured_fraction_theta_max 0.978
_diffrn_measurement_device 'three-circle diffractometer'
_diffrn_measurement_device_type 'Bruker D8 VENTURE dual wavelength Mo/Cu'
_diffrn_measurement_method '\w and \f scans'
_diffrn_measurement_specimen_support 'MiTeGen micromount'
_diffrn_radiation_monochromator 'mirror optics'
_diffrn_radiation_probe x-ray
_diffrn_radiation_type MoK\a
_diffrn_radiation_wavelength 0.71073
_diffrn_reflns_av_R_equivalents 0.1713
_diffrn_reflns_av_unetI/netI 0.2143
_diffrn_reflns_Laue_measured_fraction_full 0.978
_diffrn_reflns_Laue_measured_fraction_max 0.978
_diffrn_reflns_limit_h_max 14
_diffrn_reflns_limit_h_min -14
_diffrn_reflns_limit_k_max 16
_diffrn_reflns_limit_k_min -16
_diffrn_reflns_limit_l_max 18
_diffrn_reflns_limit_l_min -18
_diffrn_reflns_number 23797
_diffrn_reflns_point_group_measured_fraction_full 0.978
_diffrn_reflns_point_group_measured_fraction_max 0.978
_diffrn_reflns_theta_full 23.528
_diffrn_reflns_theta_max 23.528
_diffrn_reflns_theta_min 2.129
_diffrn_source 'microfocus sealed X-ray tube'
_diffrn_source_current 1.4
_diffrn_source_type 'Incoatec I\ms'
_diffrn_source_voltage 50.0
_exptl_absorpt_coefficient_mu 0.790
_exptl_absorpt_correction_T_max 0.7449
_exptl_absorpt_correction_T_min 0.4936
_exptl_absorpt_correction_type multi-scan
_exptl_absorpt_process_details
;
 SADABS 2016/2: Krause, L., Herbst-Irmer, R., Sheldrick G.M. & Stalke D.,
 J. Appl. Cryst. 48 (2015) 3-10
;
_exptl_crystal_colour colourless
_exptl_crystal_density_diffrn 1.488
_exptl_crystal_description block
_exptl_crystal_F_000 1408
_exptl_crystal_size_max 0.740
_exptl_crystal_size_mid 0.112
_exptl_crystal_size_min 0.100
_refine_diff_density_max 0.504
_refine_diff_density_min -0.444
_refine_diff_density_rms 0.092
_refine_ls_extinction_method none
_refine_ls_goodness_of_fit_ref 0.939
_refine_ls_hydrogen_treatment constr
_refine_ls_matrix_type full
_refine_ls_number_parameters 674
_refine_ls_number_reflns 9126
_refine_ls_number_restraints 0
_refine_ls_restrained_S_all 0.939
_refine_ls_R_factor_all 0.1995
_refine_ls_R_factor_gt 0.0858
_refine_ls_shift/su_max 0.000
_refine_ls_shift/su_mean 0.000
_refine_ls_structure_factor_coef Fsqd
_refine_ls_weighting_details 'w=1/[\s^2^(Fo^2^)+(0.0850P)^2^] where P=(Fo^2^+2Fc^2^)/3'
_refine_ls_weighting_scheme calc
_refine_ls_wR_factor_gt 0.1856
_refine_ls_wR_factor_ref 0.2430
_reflns_Friedel_coverage 0.000
_reflns_number_gt 3540
_reflns_number_total 9126
_reflns_threshold_expression 'I > 2\s(I)'
_cod_data_source_file d1cc03452a2.cif
_cod_data_source_block mo_dhsb52_0m
_cod_depositor_comments 'Adding full bibliography for 7128765--7128778.cif.'
_cod_original_cell_volume 3144(12)
_cod_database_code 7128777
_shelx_shelxl_version_number 2018/3
_shelx_space_group_comment
;
The symmetry employed for this shelxl refinement is uniquely defined
by the following loop, which should always be used as a source of
symmetry information in preference to the above space-group names.
They are only intended as comments.
;
_shelx_estimated_absorpt_t_min 0.592
_shelx_estimated_absorpt_t_max 0.925
_olex2_diffrn_ambient_temperature_device 'Oxford Cryostream 800'

loop_
_space_group_symop_operation_xyz
'x, y, z'
'-x, -y, -z'

loop_
_atom_site_label
_atom_site_type_symbol
_atom_site_fract_x
_atom_site_fract_y
_atom_site_fract_z
_atom_site_U_iso_or_equiv
_atom_site_adp_type
_atom_site_occupancy
_atom_site_site_symmetry_order
_atom_site_calc_flag
_atom_site_refinement_flags_posn
_atom_site_refinement_flags_adp
_atom_site_refinement_flags_occupancy
_atom_site_disorder_assembly
_atom_site_disorder_group
Cl01 Cl 0.8733(2) 0.5373(3) 0.50617(16) 0.0640(10) Uani 1 1 d . . . . .
Cl02 Cl 1.0255(2) 0.5484(3) 0.33487(17) 0.0689(10) Uani 1 1 d . . . . .
Cl03 Cl 0.1923(2) 0.6915(3) 0.42323(17) 0.0693(11) Uani 1 1 d . . . . .
Cl04 Cl 0.9089(2) 0.8090(3) 0.42013(18) 0.0690(10) Uani 1 1 d . . . . .
Cl05 Cl 0.9394(2) 0.5914(3) 0.17494(17) 0.0688(10) Uani 1 1 d . . . . .
Cl06 Cl 0.3592(2) 0.6115(3) 0.74891(16) 0.0681(10) Uani 1 1 d . . . . .
Cl08 Cl 0.1201(2) 0.6536(3) 0.75640(17) 0.0693(10) Uani 1 1 d . . . . .
Cl0I Cl 0.5044(3) 0.8425(3) 0.77230(18) 0.0953(14) Uani 1 1 d . . . . .
Cl0H Cl 0.2685(3) 0.8715(3) 0.85517(18) 0.0851(12) Uani 1 1 d . . . . .
Cl0D Cl 0.1053(2) 0.9099(3) 0.74481(19) 0.0743(11) Uani 1 1 d . . . . .
Cl0E Cl 0.9822(2) 0.8202(3) 0.22669(19) 0.0781(11) Uani 1 1 d . . . . .
Cl0G Cl 0.8231(3) 0.8742(3) 0.11456(17) 0.0805(12) Uani 1 1 d . . . . .
Cl0F Cl 0.5870(3) 0.9165(3) 0.19378(18) 0.0812(12) Uani 1 1 d . . . . .
Cl0B Cl 0.0375(2) 0.6963(3) 0.59274(18) 0.0731(11) Uani 1 1 d . . . . .
Cl0A Cl 0.7009(2) 0.6378(3) 0.18529(16) 0.0715(11) Uani 1 1 d . . . . .
Cl0C Cl 0.1759(2) 0.9170(3) 0.55137(19) 0.0731(11) Uani 1 1 d . . . . .
Si07 Si 0.5327(2) 0.6409(3) 0.46887(18) 0.0501(10) Uani 1 1 d . . . . .
Si09 Si 0.5435(2) 0.8527(3) 0.48414(18) 0.0494(10) Uani 1 1 d . . . . .
O00N O 0.5802(5) 0.6232(5) 0.3633(4) 0.0431(19) Uani 1 1 d . . . . .
O00O O 0.5402(5) 0.7467(5) 0.4773(4) 0.048(2) Uani 1 1 d . . . . .
O00P O 0.6488(5) 0.5820(5) 0.4885(4) 0.052(2) Uani 1 1 d . . . . .
O00Q O 0.4120(5) 0.8972(5) 0.4983(4) 0.049(2) Uani 1 1 d . . . . .
O00R O 0.4140(5) 0.6388(5) 0.4428(4) 0.052(2) Uani 1 1 d . . . . .
O00S O 0.4803(5) 0.6076(5) 0.5703(4) 0.048(2) Uani 1 1 d . . . . .
O00T O 0.6749(5) 0.8577(5) 0.4707(4) 0.050(2) Uani 1 1 d . . . . .
O00U O 0.5490(6) 0.8979(5) 0.3830(4) 0.053(2) Uani 1 1 d . . . . .
O00V O 0.5392(5) 0.8701(6) 0.5851(4) 0.061(2) Uani 1 1 d . . . . .
N00Y N 0.2424(8) 0.3439(8) 0.3106(6) 0.063(3) Uani 1 1 d . . . . .
N00Z N 0.3543(8) 0.4497(8) 0.3226(6) 0.066(3) Uani 1 1 d . . . . .
H00Z H 0.370117 0.417447 0.366129 0.079 Uiso 1 1 calc R U . . .
C01A C 0.2347(8) 0.6673(9) 0.5151(6) 0.051(3) Uani 1 1 d . . . . .
C01B C 0.6857(9) 0.6064(8) 0.3480(6) 0.049(3) Uani 1 1 d . . . . .
C01C C 0.2589(9) 0.4763(9) 0.2171(6) 0.052(3) Uani 1 1 d . . . . .
H01C H 0.209199 0.461155 0.188077 0.062 Uiso 1 1 calc R U . . .
C01D C 0.8239(9) 0.8397(8) 0.3569(7) 0.053(3) Uani 1 1 d . . . . .
C01E C 0.2632(9) 0.9028(8) 0.6142(7) 0.051(3) Uani 1 1 d . . . . .
C01F C 0.2842(9) 0.4202(10) 0.2847(6) 0.054(4) Uani 1 1 d . . . . .
C01G C 0.3388(9) 0.6453(9) 0.5111(6) 0.055(4) Uani 1 1 d . . . . .
C01H C 0.2057(9) 0.6518(8) 0.6632(6) 0.053(3) Uani 1 1 d . . . . .
C01I C 0.7241(9) 0.5841(9) 0.4189(6) 0.052(3) Uani 1 1 d . . . . .
C01J C 0.3116(9) 0.6315(9) 0.6601(6) 0.056(3) Uani 1 1 d . . . . .
C01K C 0.4070(5) 0.7937(6) 0.3005(5) 0.064(4) Uani 1 1 d G . . . .
H01K H 0.471916 0.771092 0.314039 0.077 Uiso 1 1 calc R U . . .
N010 N 0.3521(6) 0.8739(5) 0.3345(4) 0.062(3) Uani 1 1 d G . . . .
H010 H 0.377459 0.903682 0.368639 0.074 Uiso 1 1 calc R U . . .
C018 C 0.2572(6) 0.9070(5) 0.3146(4) 0.053(3) Uani 1 1 d G . . . .
C024 C 0.2171(5) 0.8600(6) 0.2607(5) 0.081(5) Uani 1 1 d G . . . .
H024 H 0.152219 0.882648 0.247113 0.097 Uiso 1 1 calc R U . . .
C01O C 0.2720(6) 0.7798(6) 0.2267(4) 0.054(3) Uani 1 1 d G . . . .
H01O H 0.244657 0.747690 0.189797 0.065 Uiso 1 1 calc R U . . .
C01N C 0.3670(6) 0.7467(5) 0.2465(5) 0.064(4) Uani 1 1 d G . . . .
C01L C 0.2354(9) 0.8963(9) 0.6999(7) 0.054(3) Uani 1 1 d . . . . .
C01M C 0.1671(8) 0.6707(8) 0.5897(7) 0.049(3) Uani 1 1 d . . . . .
C01P C 0.3780(10) 0.5764(9) 0.2333(6) 0.057(4) Uani 1 1 d . . . . .
C01Q C 0.4438(9) 0.8763(8) 0.6290(7) 0.056(3) Uani 1 1 d . . . . .
C01R C 0.8955(9) 0.5693(9) 0.3413(6) 0.058(4) Uani 1 1 d . . . . .
C01S C 0.6773(9) 0.8879(9) 0.2555(7) 0.060(4) Uani 1 1 d . . . . .
C01T C 0.4348(9) 0.6625(10) 0.2107(6) 0.063(4) Uani 1 1 d . . . . .
H01T H 0.495787 0.653231 0.238257 0.076 Uiso 1 1 calc R U . . .
C01U C 0.8279(9) 0.5653(8) 0.4165(6) 0.054(3) Uani 1 1 d . . . . .
C01V C 0.1107(10) 1.0267(9) 0.3367(8) 0.079(4) Uani 1 1 d . . . . .
H01A H 0.078079 1.069239 0.380584 0.118 Uiso 1 1 calc R U . . .
H01B H 0.068058 0.977459 0.337869 0.118 Uiso 1 1 calc R U . . .
H01D H 0.117218 1.059552 0.282539 0.118 Uiso 1 1 calc R U . . .
C01W C 0.8552(8) 0.8454(9) 0.2701(7) 0.054(3) Uani 1 1 d . . . . .
C01X C 0.7830(10) 0.8681(9) 0.2213(7) 0.061(4) Uani 1 1 d . . . . .
C01Y C 0.2742(10) 0.2863(8) 0.3765(7) 0.065(4) Uani 1 1 d . . . . .
H01E H 0.344197 0.255617 0.357194 0.098 Uiso 1 1 calc R U . . .
H01F H 0.226697 0.240401 0.393537 0.098 Uiso 1 1 calc R U . . .
H01G H 0.273329 0.323548 0.423874 0.098 Uiso 1 1 calc R U . . .
C01Z C 0.2677(10) 1.0461(9) 0.3850(7) 0.074(4) Uani 1 1 d . . . . .
H01H H 0.305320 1.010283 0.424004 0.112 Uiso 1 1 calc R U . . .
H01I H 0.219077 1.094731 0.414453 0.112 Uiso 1 1 calc R U . . .
H01J H 0.316731 1.073267 0.340636 0.112 Uiso 1 1 calc R U . . .
C011 C 0.3775(8) 0.6261(7) 0.5846(6) 0.042(3) Uani 1 1 d . . . . .
C012 C 0.7201(8) 0.8588(8) 0.3891(7) 0.045(3) Uani 1 1 d . . . . .
N013 N 0.2126(8) 0.9881(9) 0.3500(6) 0.070(3) Uani 1 1 d . . . . .
F014 F 0.6095(9) 0.6919(7) -0.1278(5) 0.161(5) Uani 1 1 d . . . . .
C015 C 0.6471(8) 0.8822(8) 0.3403(7) 0.045(3) Uani 1 1 d . . . . .
C016 C 0.7503(8) 0.6088(9) 0.2719(6) 0.050(3) Uani 1 1 d . . . . .
C017 C 0.8563(8) 0.5903(8) 0.2696(5) 0.047(3) Uani 1 1 d . . . . .
C019 C 0.3673(9) 0.8932(8) 0.5812(7) 0.051(3) Uani 1 1 d . . . . .
C020 C 0.3057(9) 0.5508(10) 0.1946(7) 0.060(4) Uani 1 1 d . . . . .
H020 H 0.287697 0.587958 0.149191 0.072 Uiso 1 1 calc R U . . .
C021 C 0.4104(9) 0.8706(10) 0.7126(8) 0.068(4) Uani 1 1 d . . . . .
C022 C 0.4002(10) 0.5226(10) 0.2991(7) 0.064(4) Uani 1 1 d . . . . .
H022 H 0.449399 0.538184 0.328386 0.076 Uiso 1 1 calc R U . . .
C023 C 0.3068(10) 0.8792(9) 0.7493(7) 0.059(4) Uani 1 1 d . . . . .
C025 C 0.1824(10) 0.3097(10) 0.2612(7) 0.078(4) Uani 1 1 d . . . . .
H02A H 0.124553 0.356052 0.254115 0.117 Uiso 1 1 calc R U . . .
H02B H 0.155771 0.254448 0.288404 0.117 Uiso 1 1 calc R U . . .
H02C H 0.225240 0.294784 0.206660 0.117 Uiso 1 1 calc R U . . .
C028 C 0.4763(7) 0.6720(8) 0.1183(4) 0.079(4) Uani 1 1 d G . . . .
C026 C 0.5277(7) 0.5949(6) 0.0764(6) 0.083(5) Uani 1 1 d G . . . .
H026 H 0.531883 0.537014 0.105061 0.100 Uiso 1 1 calc R U . . .
C029 C 0.5728(7) 0.6026(6) -0.0073(6) 0.100(6) Uani 1 1 d G . . . .
H029 H 0.607946 0.549905 -0.035842 0.120 Uiso 1 1 calc R U . . .
C027 C 0.5667(8) 0.6873(8) -0.0491(4) 0.099(6) Uani 1 1 d G . . . .
C02D C 0.5153(9) 0.7643(6) -0.0073(6) 0.145(9) Uani 1 1 d G . . . .
H02D H 0.511054 0.822221 -0.035959 0.174 Uiso 1 1 calc R U . . .
C02A C 0.4701(8) 0.7567(6) 0.0764(6) 0.093(5) Uani 1 1 d G . . . .
H02E H 0.434990 0.809332 0.104944 0.111 Uiso 1 1 calc R U . . .

loop_
_atom_site_aniso_label
_atom_site_aniso_U_11
_atom_site_aniso_U_22
_atom_site_aniso_U_33
_atom_site_aniso_U_23
_atom_site_aniso_U_13
_atom_site_aniso_U_12
Cl01 0.0408(18) 0.102(3) 0.0508(17) 0.0042(17) -0.0205(13) -0.0002(18)
Cl02 0.0377(18) 0.108(3) 0.0580(18) 0.0028(18) -0.0104(14) -0.0009(19)
Cl03 0.0437(19) 0.115(3) 0.0530(17) 0.0105(18) -0.0197(14) -0.015(2)
Cl04 0.048(2) 0.099(3) 0.0615(19) -0.0025(19) -0.0198(15) -0.002(2)
Cl05 0.0439(19) 0.109(3) 0.0499(17) 0.0022(18) -0.0055(14) -0.0048(19)
Cl06 0.057(2) 0.102(3) 0.0424(16) 0.0028(17) -0.0097(14) -0.004(2)
Cl08 0.053(2) 0.094(3) 0.0560(18) -0.0016(18) -0.0004(15) -0.010(2)
Cl0I 0.058(2) 0.178(5) 0.0504(19) -0.008(2) -0.0216(15) 0.000(3)
Cl0H 0.071(2) 0.129(4) 0.0511(19) -0.003(2) -0.0051(16) -0.008(2)
Cl0D 0.051(2) 0.092(3) 0.074(2) 0.0036(19) -0.0019(16) -0.006(2)
Cl0E 0.050(2) 0.113(3) 0.069(2) -0.008(2) -0.0055(16) -0.011(2)
Cl0G 0.072(2) 0.121(4) 0.0470(18) 0.0027(19) -0.0041(15) -0.022(2)
Cl0F 0.061(2) 0.133(4) 0.0551(18) 0.024(2) -0.0230(15) -0.025(2)
Cl0B 0.0400(19) 0.110(3) 0.067(2) 0.010(2) -0.0117(14) -0.005(2)
Cl0A 0.050(2) 0.121(3) 0.0447(17) 0.0029(18) -0.0165(14) -0.007(2)
Cl0C 0.0421(19) 0.106(3) 0.072(2) 0.014(2) -0.0219(15) -0.005(2)
Si07 0.041(2) 0.065(3) 0.0462(18) 0.0008(18) -0.0137(14) -0.0058(19)
Si09 0.0376(19) 0.066(3) 0.0464(18) 0.0038(17) -0.0144(14) -0.0049(19)
O00N 0.040(5) 0.055(6) 0.038(4) 0.009(4) -0.018(3) -0.010(4)
O00O 0.048(5) 0.050(6) 0.041(4) 0.002(4) -0.005(3) 0.003(4)
O00P 0.036(4) 0.073(6) 0.047(4) 0.000(4) -0.011(3) -0.003(4)
O00Q 0.033(4) 0.059(6) 0.054(5) -0.005(4) -0.012(3) 0.004(4)
O00R 0.039(5) 0.078(6) 0.041(4) 0.009(4) -0.015(3) -0.013(4)
O00S 0.044(5) 0.066(6) 0.034(4) 0.001(4) -0.004(3) -0.007(4)
O00T 0.054(5) 0.053(6) 0.049(5) 0.000(4) -0.019(4) -0.011(4)
O00U 0.046(5) 0.071(6) 0.045(4) 0.006(4) -0.014(4) -0.014(5)
O00V 0.027(4) 0.102(8) 0.051(4) -0.013(5) -0.012(3) 0.009(5)
N00Y 0.059(7) 0.070(9) 0.062(7) 0.013(6) -0.020(5) -0.008(7)
N00Z 0.076(8) 0.077(10) 0.051(6) -0.004(6) -0.030(6) -0.004(7)
C01A 0.037(7) 0.079(10) 0.041(6) 0.010(6) -0.017(5) -0.016(7)
C01B 0.047(8) 0.059(9) 0.051(7) 0.001(6) -0.030(6) -0.013(7)
C01C 0.045(8) 0.071(10) 0.045(7) 0.017(7) -0.026(5) -0.010(7)
C01D 0.038(7) 0.061(10) 0.060(8) -0.014(7) -0.015(6) 0.005(7)
C01E 0.039(8) 0.051(9) 0.059(8) -0.008(6) 0.001(6) -0.002(6)
C01F 0.056(8) 0.077(11) 0.024(6) -0.009(7) -0.007(6) 0.007(8)
C01G 0.057(9) 0.075(10) 0.036(7) 0.011(6) -0.019(6) -0.006(8)
C01H 0.036(7) 0.066(10) 0.047(7) 0.019(6) 0.002(5) 0.000(7)
C01I 0.037(8) 0.069(10) 0.048(7) -0.003(6) 0.002(6) -0.009(7)
C01J 0.055(9) 0.070(10) 0.042(7) -0.001(6) -0.015(6) -0.002(7)
C01K 0.066(9) 0.057(10) 0.066(8) 0.013(7) -0.021(7) 0.006(8)
N010 0.049(7) 0.072(9) 0.071(7) 0.016(6) -0.034(5) -0.007(6)
C018 0.050(8) 0.062(10) 0.050(7) 0.020(7) -0.008(6) -0.028(8)
C024 0.082(11) 0.116(15) 0.060(8) -0.011(9) -0.024(7) -0.048(11)
C01O 0.050(8) 0.072(10) 0.039(6) -0.009(6) -0.012(6) 0.006(7)
C01N 0.052(9) 0.089(12) 0.055(8) 0.003(8) -0.012(6) -0.027(9)
C01L 0.042(7) 0.067(10) 0.051(7) 0.010(6) -0.007(6) -0.005(7)
C01M 0.031(7) 0.045(8) 0.069(8) -0.003(6) -0.011(6) 0.000(6)
C01P 0.071(9) 0.059(10) 0.036(6) 0.007(6) -0.008(6) -0.001(8)
C01Q 0.051(9) 0.054(9) 0.062(8) -0.012(7) -0.015(7) 0.005(7)
C01R 0.054(8) 0.080(11) 0.040(7) 0.001(6) -0.009(6) -0.009(7)
C01S 0.053(9) 0.076(11) 0.063(8) 0.009(7) -0.031(6) -0.022(8)
C01T 0.043(8) 0.102(12) 0.037(7) -0.003(7) -0.005(5) 0.014(8)
C01U 0.058(9) 0.065(10) 0.039(7) 0.000(6) -0.013(6) -0.004(7)
C01V 0.077(11) 0.066(11) 0.103(10) -0.008(8) -0.042(8) -0.003(9)
C01W 0.034(7) 0.057(9) 0.074(9) 0.004(7) -0.023(6) -0.006(7)
C01X 0.065(10) 0.049(9) 0.066(8) 0.009(7) -0.016(7) 0.004(7)
C01Y 0.075(10) 0.055(10) 0.072(8) 0.001(7) -0.034(7) 0.000(8)
C01Z 0.097(11) 0.070(11) 0.069(8) 0.006(8) -0.037(8) -0.026(9)
C011 0.037(7) 0.033(8) 0.054(7) -0.001(6) -0.006(6) -0.005(6)
C012 0.037(7) 0.052(9) 0.053(7) -0.010(6) -0.021(6) -0.007(6)
N013 0.071(8) 0.086(10) 0.067(7) -0.002(6) -0.037(6) -0.024(8)
F014 0.197(11) 0.168(11) 0.069(5) 0.031(6) 0.045(6) 0.019(8)
C015 0.038(7) 0.038(8) 0.058(8) 0.002(6) -0.012(6) -0.006(6)
C016 0.028(7) 0.089(10) 0.033(6) 0.013(6) -0.018(5) 0.001(7)
C017 0.043(7) 0.073(10) 0.024(5) 0.005(5) -0.002(5) -0.017(7)
C019 0.052(9) 0.026(8) 0.073(9) -0.013(6) -0.013(7) 0.006(7)
C020 0.044(8) 0.091(12) 0.050(7) -0.005(7) -0.024(6) -0.001(8)
C021 0.047(9) 0.084(12) 0.071(9) -0.011(8) -0.019(7) 0.010(8)
C022 0.058(9) 0.074(11) 0.059(8) 0.005(8) -0.018(6) -0.004(8)
C023 0.058(9) 0.071(10) 0.052(7) 0.000(7) -0.014(6) -0.018(8)
C025 0.066(10) 0.094(13) 0.076(9) 0.009(8) -0.006(7) -0.037(9)
C028 0.061(10) 0.081(12) 0.087(10) 0.012(9) -0.007(8) 0.002(9)
C026 0.074(10) 0.103(14) 0.076(10) 0.000(9) -0.033(8) 0.003(10)
C029 0.111(13) 0.109(15) 0.061(9) -0.005(9) 0.021(9) -0.006(11)
C027 0.093(12) 0.097(14) 0.081(11) 0.019(10) 0.024(9) 0.001(11)
C02D 0.21(2) 0.095(15) 0.075(11) 0.023(10) 0.041(12) 0.052(14)
C02A 0.103(13) 0.094(14) 0.066(9) -0.001(9) 0.001(8) 0.015(10)

loop_
_atom_type_symbol
_atom_type_description
_atom_type_scat_dispersion_real
_atom_type_scat_dispersion_imag
_atom_type_scat_source
C C 0.0033 0.0016 'International Tables Vol C Tables 4.2.6.8 and 6.1.1.4'
H H 0.0000 0.0000 'International Tables Vol C Tables 4.2.6.8 and 6.1.1.4'
Cl Cl 0.1484 0.1585 'International Tables Vol C Tables 4.2.6.8 and 6.1.1.4'
F F 0.0171 0.0103 'International Tables Vol C Tables 4.2.6.8 and 6.1.1.4'
N N 0.0061 0.0033 'International Tables Vol C Tables 4.2.6.8 and 6.1.1.4'
O O 0.0106 0.0060 'International Tables Vol C Tables 4.2.6.8 and 6.1.1.4'
Si Si 0.0817 0.0704 'International Tables Vol C Tables 4.2.6.8 and 6.1.1.4'

loop_
_geom_angle_atom_site_label_1
_geom_angle_atom_site_label_2
_geom_angle_atom_site_label_3
_geom_angle
_geom_angle_site_symmetry_1
_geom_angle_site_symmetry_3
_geom_angle_publ_flag
O00O Si07 O00R 104.8(4) . . ?
O00O Si07 O00S 102.2(4) . . ?
O00R Si07 O00S 89.1(4) . . ?
O00O Si07 O00N 103.5(4) . . ?
O00R Si07 O00N 83.9(3) . . ?
O00S Si07 O00N 154.3(4) . . ?
O00O Si07 O00P 105.9(4) . . ?
O00R Si07 O00P 149.3(4) . . ?
O00S Si07 O00P 85.4(4) . . ?
O00N Si07 O00P 88.1(3) . . ?
O00O Si09 O00V 106.5(4) . . ?
O00O Si09 O00T 101.8(4) . . ?
O00V Si09 O00T 85.7(4) . . ?
O00O Si09 O00U 104.8(4) . . ?
O00V Si09 O00U 148.7(5) . . ?
O00T Si09 O00U 88.3(4) . . ?
O00O Si09 O00Q 102.3(4) . . ?
O00V Si09 O00Q 88.8(3) . . ?
O00T Si09 O00Q 155.8(4) . . ?
O00U Si09 O00Q 84.2(4) . . ?
C01B O00N Si07 110.1(6) . . ?
Si09 O00O Si07 177.7(6) . . ?
C01I O00P Si07 110.0(7) . . ?
C019 O00Q Si09 109.9(7) . . ?
C01G O00R Si07 110.3(7) . . ?
C011 O00S Si07 110.2(6) . . ?
C012 O00T Si09 111.2(6) . . ?
C015 O00U Si09 109.0(7) . . ?
C01Q O00V Si09 111.8(7) . . ?
C01F N00Y C025 118.6(11) . . ?
C01F N00Y C01Y 121.4(11) . . ?
C025 N00Y C01Y 118.6(12) . . ?
C022 N00Z C01F 124.6(12) . . ?
C022 N00Z H00Z 117.7 . . ?
C01F N00Z H00Z 117.7 . . ?
C01M C01A C01G 121.0(10) . . ?
C01M C01A Cl03 121.1(9) . . ?
C01G C01A Cl03 117.9(8) . . ?
O00N C01B C016 126.4(9) . . ?
O00N C01B C01I 112.7(9) . . ?
C016 C01B C01I 120.8(11) . . ?
C020 C01C C01F 119.2(12) . . ?
C020 C01C H01C 120.4 . . ?
C01F C01C H01C 120.4 . . ?
C012 C01D C01W 117.3(10) . . ?
C012 C01D Cl04 120.7(9) . . ?
C01W C01D Cl04 122.1(9) . . ?
C019 C01E C01L 116.3(11) . . ?
C019 C01E Cl0C 120.6(9) . . ?
C01L C01E Cl0C 123.0(9) . . ?
N00Y C01F N00Z 121.5(11) . . ?
N00Y C01F C01C 123.2(13) . . ?
N00Z C01F C01C 115.3(13) . . ?
O00R C01G C01A 127.7(10) . . ?
O00R C01G C011 112.3(10) . . ?
C01A C01G C011 120.1(10) . . ?
C01J C01H C01M 120.6(9) . . ?
C01J C01H Cl08 120.6(9) . . ?
C01M C01H Cl08 118.7(9) . . ?
O00P C01I C01U 125.5(10) . . ?
O00P C01I C01B 112.9(10) . . ?
C01U C01I C01B 121.6(10) . . ?
C011 C01J C01H 119.2(10) . . ?
C011 C01J Cl06 119.8(10) . . ?
C01H C01J Cl06 120.9(8) . . ?
N010 C01K C01N 120.0 . . ?
N010 C01K H01K 120.0 . . ?
C01N C01K H01K 120.0 . . ?
C018 N010 C01K 120.0 . . ?
C018 N010 H010 120.0 . . ?
C01K N010 H010 120.0 . . ?
N013 C018 N010 114.3(7) . . ?
N013 C018 C024 125.7(7) . . ?
N010 C018 C024 120.0 . . ?
C01O C024 C018 120.0 . . ?
C01O C024 H024 120.0 . . ?
C018 C024 H024 120.0 . . ?
C01N C01O C024 120.0 . . ?
C01N C01O H01O 120.0 . . ?
C024 C01O H01O 120.0 . . ?
C01O C01N C01K 120.0 . . ?
C01O C01N C01T 124.4(7) . . ?
C01K C01N C01T 115.6(8) . . ?
C023 C01L C01E 122.2(10) . . ?
C023 C01L Cl0D 119.5(9) . . ?
C01E C01L Cl0D 118.3(9) . . ?
C01A C01M C01H 119.0(10) . . ?
C01A C01M Cl0B 120.0(9) . . ?
C01H C01M Cl0B 121.0(8) . . ?
C022 C01P C020 116.6(13) . . ?
C022 C01P C01T 117.2(13) . . ?
C020 C01P C01T 126.2(12) . . ?
O00V C01Q C021 129.5(12) . . ?
O00V C01Q C019 114.2(10) . . ?
C021 C01Q C019 116.3(11) . . ?
C01U C01R C017 119.1(11) . . ?
C01U C01R Cl02 121.2(9) . . ?
C017 C01R Cl02 119.7(8) . . ?
C015 C01S C01X 117.9(10) . . ?
C015 C01S Cl0F 120.4(9) . . ?
C01X C01S Cl0F 121.7(9) . . ?
C01N C01T C028 113.6(10) . . ?
C01N C01T C01P 110.7(9) . . ?
C028 C01T C01P 111.6(10) . . ?
C01N C01T H01T 106.9 . . ?
C028 C01T H01T 106.9 . . ?
C01P C01T H01T 106.9 . . ?
C01I C01U C01R 119.2(10) . . ?
C01I C01U Cl01 120.4(8) . . ?
C01R C01U Cl01 120.4(10) . . ?
N013 C01V H01A 109.5 . . ?
N013 C01V H01B 109.5 . . ?
H01A C01V H01B 109.5 . . ?
N013 C01V H01D 109.5 . . ?
H01A C01V H01D 109.5 . . ?
H01B C01V H01D 109.5 . . ?
C01X C01W C01D 119.9(10) . . ?
C01X C01W Cl0E 120.8(10) . . ?
C01D C01W Cl0E 119.3(9) . . ?
C01W C01X C01S 122.0(11) . . ?
C01W C01X Cl0G 119.2(10) . . ?
C01S C01X Cl0G 118.8(10) . . ?
N00Y C01Y H01E 109.5 . . ?
N00Y C01Y H01F 109.5 . . ?
H01E C01Y H01F 109.5 . . ?
N00Y C01Y H01G 109.5 . . ?
H01E C01Y H01G 109.5 . . ?
H01F C01Y H01G 109.5 . . ?
N013 C01Z H01H 109.5 . . ?
N013 C01Z H01I 109.5 . . ?
H01H C01Z H01I 109.5 . . ?
N013 C01Z H01J 109.5 . . ?
H01H C01Z H01J 109.5 . . ?
H01I C01Z H01J 109.5 . . ?
O00S C011 C01J 127.2(10) . . ?
O00S C011 C01G 112.7(9) . . ?
C01J C011 C01G 120.0(11) . . ?
O00T C012 C01D 126.2(10) . . ?
O00T C012 C015 110.7(9) . . ?
C01D C012 C015 123.0(10) . . ?
C018 N013 C01Z 123.3(11) . . ?
C018 N013 C01V 118.9(10) . . ?
C01Z N013 C01V 116.6(12) . . ?
O00U C015 C01S 125.6(10) . . ?
O00U C015 C012 114.5(10) . . ?
C01S C015 C012 119.9(10) . . ?
C01B C016 C017 117.5(9) . . ?
C01B C016 Cl0A 119.9(8) . . ?
C017 C016 Cl0A 122.5(8) . . ?
C01R C017 C016 121.7(9) . . ?
C01R C017 Cl05 119.6(9) . . ?
C016 C017 Cl05 118.7(8) . . ?
O00Q C019 C01E 126.2(11) . . ?
O00Q C019 C01Q 109.9(10) . . ?
C01E C019 C01Q 123.9(11) . . ?
C01C C020 C01P 123.5(12) . . ?
C01C C020 H020 118.2 . . ?
C01P C020 H020 118.2 . . ?
C01Q C021 C023 122.4(12) . . ?
C01Q C021 Cl0I 116.7(9) . . ?
C023 C021 Cl0I 120.6(10) . . ?
N00Z C022 C01P 120.8(13) . . ?
N00Z C022 H022 119.6 . . ?
C01P C022 H022 119.6 . . ?
C01L C023 C021 118.9(11) . . ?
C01L C023 Cl0H 120.5(10) . . ?
C021 C023 Cl0H 120.6(10) . . ?
N00Y C025 H02A 109.5 . . ?
N00Y C025 H02B 109.5 . . ?
H02A C025 H02B 109.5 . . ?
N00Y C025 H02C 109.5 . . ?
H02A C025 H02C 109.5 . . ?
H02B C025 H02C 109.5 . . ?
C026 C028 C02A 120.0 . . ?
C026 C028 C01T 118.6(9) . . ?
C02A C028 C01T 121.2(9) . . ?
C029 C026 C028 120.0 . . ?
C029 C026 H026 120.0 . . ?
C028 C026 H026 120.0 . . ?
C026 C029 C027 120.0 . . ?
C026 C029 H029 120.0 . . ?
C027 C029 H029 120.0 . . ?
F014 C027 C029 118.4(9) . . ?
F014 C027 C02D 121.6(9) . . ?
C029 C027 C02D 120.0 . . ?
C027 C02D C02A 120.0 . . ?
C027 C02D H02D 120.0 . . ?
C02A C02D H02D 120.0 . . ?
C02D C02A C028 120.0 . . ?
C02D C02A H02E 120.0 . . ?
C028 C02A H02E 120.0 . . ?

loop_
_geom_bond_atom_site_label_1
_geom_bond_atom_site_label_2
_geom_bond_distance
_geom_bond_site_symmetry_2
_geom_bond_publ_flag
Cl01 C01U 1.714(11) . ?
Cl02 C01R 1.702(12) . ?
Cl03 C01A 1.722(11) . ?
Cl04 C01D 1.692(12) . ?
Cl05 C017 1.717(9) . ?
Cl06 C01J 1.703(11) . ?
Cl08 C01H 1.715(10) . ?
Cl0I C021 1.738(13) . ?
Cl0H C023 1.714(11) . ?
Cl0D C01L 1.732(11) . ?
Cl0E C01W 1.699(12) . ?
Cl0G C01X 1.729(12) . ?
Cl0F C01S 1.724(12) . ?
Cl0B C01M 1.711(11) . ?
Cl0A C016 1.697(10) . ?
Cl0C C01E 1.695(12) . ?
Si07 O00O 1.596(9) . ?
Si07 O00R 1.729(8) . ?
Si07 O00S 1.740(7) . ?
Si07 O00N 1.746(7) . ?
Si07 O00P 1.750(8) . ?
Si09 O00O 1.583(9) . ?
Si09 O00V 1.687(8) . ?
Si09 O00T 1.733(8) . ?
Si09 O00U 1.744(8) . ?
Si09 O00Q 1.761(8) . ?
O00N C01B 1.368(12) . ?
O00P C01I 1.363(11) . ?
O00Q C019 1.375(12) . ?
O00R C01G 1.344(12) . ?
O00S C011 1.335(12) . ?
O00T C012 1.354(11) . ?
O00U C015 1.350(12) . ?
O00V C01Q 1.322(13) . ?
N00Y C01F 1.332(15) . ?
N00Y C025 1.410(15) . ?
N00Y C01Y 1.433(14) . ?
N00Z C022 1.310(15) . ?
N00Z C01F 1.358(15) . ?
N00Z H00Z 0.8800 . ?
C01A C01M 1.365(14) . ?
C01A C01G 1.371(15) . ?
C01B C016 1.369(14) . ?
C01B C01I 1.373(15) . ?
C01C C020 1.333(16) . ?
C01C C01F 1.413(15) . ?
C01C H01C 0.9500 . ?
C01D C012 1.374(14) . ?
C01D C01W 1.404(14) . ?
C01E C019 1.375(15) . ?
C01E C01L 1.383(14) . ?
C01G C011 1.409(14) . ?
C01H C01J 1.395(15) . ?
C01H C01M 1.407(15) . ?
C01I C01U 1.368(15) . ?
C01J C011 1.367(14) . ?
C01K N010 1.3900 . ?
C01K C01N 1.3900 . ?
C01K H01K 0.9500 . ?
N010 C018 1.3900 . ?
N010 H010 0.8800 . ?
C018 N013 1.370(13) . ?
C018 C024 1.3900 . ?
C024 C01O 1.3900 . ?
C024 H024 0.9500 . ?
C01O C01N 1.3900 . ?
C01O H01O 0.9500 . ?
C01N C01T 1.510(13) . ?
C01L C023 1.363(16) . ?
C01P C022 1.360(16) . ?
C01P C020 1.366(16) . ?
C01P C01T 1.554(17) . ?
C01Q C021 1.358(15) . ?
C01Q C019 1.399(16) . ?
C01R C01U 1.378(14) . ?
C01R C017 1.387(14) . ?
C01S C015 1.371(14) . ?
C01S C01X 1.404(16) . ?
C01T C028 1.513(11) . ?
C01T H01T 1.0000 . ?
C01V N013 1.455(15) . ?
C01V H01A 0.9800 . ?
C01V H01B 0.9800 . ?
C01V H01D 0.9800 . ?
C01W C01X 1.370(16) . ?
C01Y H01E 0.9800 . ?
C01Y H01F 0.9800 . ?
C01Y H01G 0.9800 . ?
C01Z N013 1.420(14) . ?
C01Z H01H 0.9800 . ?
C01Z H01I 0.9800 . ?
C01Z H01J 0.9800 . ?
C012 C015 1.382(15) . ?
F014 C027 1.305(9) . ?
C016 C017 1.396(14) . ?
C020 H020 0.9500 . ?
C021 C023 1.383(16) . ?
C022 H022 0.9500 . ?
C025 H02A 0.9800 . ?
C025 H02B 0.9800 . ?
C025 H02C 0.9800 . ?
C028 C026 1.3900 . ?
C028 C02A 1.3900 . ?
C026 C029 1.3900 . ?
C026 H026 0.9500 . ?
C029 C027 1.3900 . ?
C029 H029 0.9500 . ?
C027 C02D 1.3900 . ?
C02D C02A 1.3900 . ?
C02D H02D 0.9500 . ?
C02A H02E 0.9500 . ?

loop_
_geom_torsion_atom_site_label_1
_geom_torsion_atom_site_label_2
_geom_torsion_atom_site_label_3
_geom_torsion_atom_site_label_4
_geom_torsion
_geom_torsion_site_symmetry_1
_geom_torsion_site_symmetry_2
_geom_torsion_site_symmetry_3
_geom_torsion_site_symmetry_4
_geom_torsion_publ_flag
O00O Si07 O00N C01B 84.3(8) . . . . ?
O00R Si07 O00N C01B -171.9(8) . . . . ?
O00S Si07 O00N C01B -97.0(11) . . . . ?
O00P Si07 O00N C01B -21.6(8) . . . . ?
O00O Si07 O00P C01I -81.3(8) . . . . ?
O00R Si07 O00P C01I 96.8(9) . . . . ?
O00S Si07 O00P C01I 177.3(7) . . . . ?
O00N Si07 O00P C01I 22.2(7) . . . . ?
O00O Si09 O00Q C019 86.7(7) . . . . ?
O00V Si09 O00Q C019 -20.0(8) . . . . ?
O00T Si09 O00Q C019 -96.8(11) . . . . ?
O00U Si09 O00Q C019 -169.4(7) . . . . ?
O00O Si07 O00R C01G -81.4(8) . . . . ?
O00S Si07 O00R C01G 21.0(8) . . . . ?
O00N Si07 O00R C01G 176.2(8) . . . . ?
O00P Si07 O00R C01G 100.5(10) . . . . ?
O00O Si07 O00S C011 84.6(7) . . . . ?
O00R Si07 O00S C011 -20.3(7) . . . . ?
O00N Si07 O00S C011 -94.1(11) . . . . ?
O00P Si07 O00S C011 -170.1(7) . . . . ?
O00O Si09 O00T C012 82.3(7) . . . . ?
O00V Si09 O00T C012 -171.7(8) . . . . ?
O00U Si09 O00T C012 -22.4(8) . . . . ?
O00Q Si09 O00T C012 -94.2(11) . . . . ?
O00O Si09 O00U C015 -80.3(7) . . . . ?
O00V Si09 O00U C015 100.5(10) . . . . ?
O00T Si09 O00U C015 21.5(7) . . . . ?
O00Q Si09 O00U C015 178.5(7) . . . . ?
O00O Si09 O00V C01Q -81.5(9) . . . . ?
O00T Si09 O00V C01Q 177.5(9) . . . . ?
O00U Si09 O00V C01Q 97.8(11) . . . . ?
O00Q Si09 O00V C01Q 21.0(9) . . . . ?
Si07 O00N C01B C016 -164.9(11) . . . . ?
Si07 O00N C01B C01I 16.1(12) . . . . ?
C025 N00Y C01F N00Z -170.5(11) . . . . ?
C01Y N00Y C01F N00Z -3.9(17) . . . . ?
C025 N00Y C01F C01C 10.0(18) . . . . ?
C01Y N00Y C01F C01C 176.6(11) . . . . ?
C022 N00Z C01F N00Y 178.2(12) . . . . ?
C022 N00Z C01F C01C -2.2(17) . . . . ?
C020 C01C C01F N00Y -179.0(11) . . . . ?
C020 C01C C01F N00Z 1.5(16) . . . . ?
Si07 O00R C01G C01A 163.4(12) . . . . ?
Si07 O00R C01G C011 -16.8(13) . . . . ?
C01M C01A C01G O00R 179.6(12) . . . . ?
Cl03 C01A C01G O00R -1.0(19) . . . . ?
C01M C01A C01G C011 0(2) . . . . ?
Cl03 C01A C01G C011 179.1(9) . . . . ?
Si07 O00P C01I C01U 163.1(11) . . . . ?
Si07 O00P C01I C01B -17.7(12) . . . . ?
O00N C01B C01I O00P 1.1(15) . . . . ?
C016 C01B C01I O00P -177.9(11) . . . . ?
O00N C01B C01I C01U -179.7(11) . . . . ?
C016 C01B C01I C01U 1(2) . . . . ?
C01M C01H C01J C011 -2.7(19) . . . . ?
Cl08 C01H C01J C011 176.8(9) . . . . ?
C01M C01H C01J Cl06 178.3(10) . . . . ?
Cl08 C01H C01J Cl06 -2.2(16) . . . . ?
C01N C01K N010 C018 0.0 . . . . ?
C01K N010 C018 N013 -177.9(8) . . . . ?
C01K N010 C018 C024 0.0 . . . . ?
N013 C018 C024 C01O 177.7(8) . . . . ?
N010 C018 C024 C01O 0.0 . . . . ?
C018 C024 C01O C01N 0.0 . . . . ?
C024 C01O C01N C01K 0.0 . . . . ?
C024 C01O C01N C01T -177.6(8) . . . . ?
N010 C01K C01N C01O 0.0 . . . . ?
N010 C01K C01N C01T 177.8(8) . . . . ?
C019 C01E C01L C023 -1.5(19) . . . . ?
Cl0C C01E C01L C023 175.8(11) . . . . ?
C019 C01E C01L Cl0D 178.8(9) . . . . ?
Cl0C C01E C01L Cl0D -3.8(15) . . . . ?
C01G C01A C01M C01H 0.4(19) . . . . ?
Cl03 C01A C01M C01H -178.9(10) . . . . ?
C01G C01A C01M Cl0B -178.8(10) . . . . ?
Cl03 C01A C01M Cl0B 1.8(16) . . . . ?
C01J C01H C01M C01A 1.1(19) . . . . ?
Cl08 C01H C01M C01A -178.5(9) . . . . ?
C01J C01H C01M Cl0B -179.7(10) . . . . ?
Cl08 C01H C01M Cl0B 0.8(15) . . . . ?
Si09 O00V C01Q C021 164.4(12) . . . . ?
Si09 O00V C01Q C019 -17.3(13) . . . . ?
C01O C01N C01T C028 65.5(12) . . . . ?
C01K C01N C01T C028 -112.2(9) . . . . ?
C01O C01N C01T C01P -61.0(11) . . . . ?
C01K C01N C01T C01P 121.3(8) . . . . ?
C022 C01P C01T C01N -98.3(13) . . . . ?
C020 C01P C01T C01N 79.8(14) . . . . ?
C022 C01P C01T C028 134.2(11) . . . . ?
C020 C01P C01T C028 -47.7(16) . . . . ?
O00P C01I C01U C01R 179.4(11) . . . . ?
C01B C01I C01U C01R 0(2) . . . . ?
O00P C01I C01U Cl01 -0.6(19) . . . . ?
C01B C01I C01U Cl01 -179.8(10) . . . . ?
C017 C01R C01U C01I -1.4(19) . . . . ?
Cl02 C01R C01U C01I 178.9(10) . . . . ?
C017 C01R C01U Cl01 178.7(10) . . . . ?
Cl02 C01R C01U Cl01 -1.0(16) . . . . ?
C012 C01D C01W C01X -0.9(19) . . . . ?
Cl04 C01D C01W C01X 178.2(10) . . . . ?
C012 C01D C01W Cl0E -178.7(9) . . . . ?
Cl04 C01D C01W Cl0E 0.4(16) . . . . ?
C01D C01W C01X C01S 1(2) . . . . ?
Cl0E C01W C01X C01S 179.0(10) . . . . ?
C01D C01W C01X Cl0G -179.6(9) . . . . ?
Cl0E C01W C01X Cl0G -1.9(16) . . . . ?
C015 C01S C01X C01W -1(2) . . . . ?
Cl0F C01S C01X C01W 179.9(11) . . . . ?
C015 C01S C01X Cl0G 179.6(10) . . . . ?
Cl0F C01S C01X Cl0G 0.9(16) . . . . ?
Si07 O00S C011 C01J -162.4(10) . . . . ?
Si07 O00S C011 C01G 14.8(12) . . . . ?
C01H C01J C011 O00S 180.0(11) . . . . ?
Cl06 C01J C011 O00S -1.0(18) . . . . ?
C01H C01J C011 C01G 2.9(18) . . . . ?
Cl06 C01J C011 C01G -178.1(9) . . . . ?
O00R C01G C011 O00S 1.2(15) . . . . ?
C01A C01G C011 O00S -178.9(11) . . . . ?
O00R C01G C011 C01J 178.7(10) . . . . ?
C01A C01G C011 C01J -1.5(19) . . . . ?
Si09 O00T C012 C01D -162.5(10) . . . . ?
Si09 O00T C012 C015 17.4(12) . . . . ?
C01W C01D C012 O00T -179.5(11) . . . . ?
Cl04 C01D C012 O00T 1.4(18) . . . . ?
C01W C01D C012 C015 0.6(18) . . . . ?
Cl04 C01D C012 C015 -178.5(10) . . . . ?
N010 C018 N013 C01Z 16.1(13) . . . . ?
C024 C018 N013 C01Z -161.7(8) . . . . ?
N010 C018 N013 C01V -177.0(8) . . . . ?
C024 C018 N013 C01V 5.2(13) . . . . ?
Si09 O00U C015 C01S 163.7(10) . . . . ?
Si09 O00U C015 C012 -16.4(12) . . . . ?
C01X C01S C015 O00U -179.2(11) . . . . ?
Cl0F C01S C015 O00U -0.4(18) . . . . ?
C01X C01S C015 C012 0.9(18) . . . . ?
Cl0F C01S C015 C012 179.7(10) . . . . ?
O00T C012 C015 O00U -0.4(14) . . . . ?
C01D C012 C015 O00U 179.5(10) . . . . ?
O00T C012 C015 C01S 179.5(10) . . . . ?
C01D C012 C015 C01S -0.6(19) . . . . ?
O00N C01B C016 C017 179.4(11) . . . . ?
C01I C01B C016 C017 -1.7(19) . . . . ?
O00N C01B C016 Cl0A 1.8(19) . . . . ?
C01I C01B C016 Cl0A -179.3(10) . . . . ?
C01U C01R C017 C016 1(2) . . . . ?
Cl02 C01R C017 C016 -179.4(10) . . . . ?
C01U C01R C017 Cl05 -177.6(9) . . . . ?
Cl02 C01R C017 Cl05 2.1(16) . . . . ?
C01B C016 C017 C01R 0.6(19) . . . . ?
Cl0A C016 C017 C01R 178.1(10) . . . . ?
C01B C016 C017 Cl05 179.1(9) . . . . ?
Cl0A C016 C017 Cl05 -3.3(16) . . . . ?
Si09 O00Q C019 C01E -164.9(10) . . . . ?
Si09 O00Q C019 C01Q 14.1(12) . . . . ?
C01L C01E C019 O00Q 180.0(11) . . . . ?
Cl0C C01E C019 O00Q 2.5(17) . . . . ?
C01L C01E C019 C01Q 1.1(18) . . . . ?
Cl0C C01E C019 C01Q -176.4(10) . . . . ?
O00V C01Q C019 O00Q 1.4(15) . . . . ?
C021 C01Q C019 O00Q 180.0(11) . . . . ?
O00V C01Q C019 C01E -179.5(11) . . . . ?
C021 C01Q C019 C01E -1.0(19) . . . . ?
C01F C01C C020 C01P 0.3(19) . . . . ?
C022 C01P C020 C01C -1.4(19) . . . . ?
C01T C01P C020 C01C -179.5(11) . . . . ?
O00V C01Q C021 C023 179.5(13) . . . . ?
C019 C01Q C021 C023 1(2) . . . . ?
O00V C01Q C021 Cl0I -6(2) . . . . ?
C019 C01Q C021 Cl0I 176.1(10) . . . . ?
C01F N00Z C022 C01P 1.1(19) . . . . ?
C020 C01P C022 N00Z 0.7(19) . . . . ?
C01T C01P C022 N00Z 179.0(11) . . . . ?
C01E C01L C023 C021 2(2) . . . . ?
Cl0D C01L C023 C021 -178.5(10) . . . . ?
C01E C01L C023 Cl0H -179.8(10) . . . . ?
Cl0D C01L C023 Cl0H -0.2(17) . . . . ?
C01Q C021 C023 C01L -2(2) . . . . ?
Cl0I C021 C023 C01L -176.4(11) . . . . ?
C01Q C021 C023 Cl0H 180.0(11) . . . . ?
Cl0I C021 C023 Cl0H 5.3(17) . . . . ?
C01N C01T C028 C026 -171.2(8) . . . . ?
C01P C01T C028 C026 -45.3(12) . . . . ?
C01N C01T C028 C02A 13.3(13) . . . . ?
C01P C01T C028 C02A 139.2(9) . . . . ?
C02A C028 C026 C029 0.0 . . . . ?
C01T C028 C026 C029 -175.6(9) . . . . ?
C028 C026 C029 C027 0.0 . . . . ?
C026 C029 C027 F014 -179.6(11) . . . . ?
C026 C029 C027 C02D 0.0 . . . . ?
F014 C027 C02D C02A 179.6(12) . . . . ?
C029 C027 C02D C02A 0.0 . . . . ?
C027 C02D C02A C028 0.0 . . . . ?
C026 C028 C02A C02D 0.0 . . . . ?
C01T C028 C02A C02D 175.5(9) . . . . ?
